data_7126132
loop_
_publ_author_name
'Abdelraheem, Eman M. M.'
'Goodwin, Imogen'
'Shaabani, Shabnam'
'de Haan, Michel P.'
'Kurpiewska, Katarzyna'
'Kalinowska-T\/lu\'scik, Justyna'
'D\"omling, Alexander'

_publ_section_title
;
 'Atypical Ugi' tetrazoles.
;
_journal_issue 12
_journal_name_full 'Chemical communications (Cambridge, England)'
_journal_page_first 1799
_journal_page_last 1802
_journal_paper_doi 10.1039/c9cc09194g
_journal_volume 56
_journal_year 2020
_chemical_formula_moiety 'C24 H29 Cl N6 O, C H Cl3'
_chemical_formula_sum 'C25 H30 Cl4 N6 O'
_chemical_formula_weight 572.35
_space_group_crystal_system triclinic
_space_group_IT_number 2
_space_group_name_Hall '-P 1'
_space_group_name_H-M_alt 'P -1'
_symmetry_cell_setting triclinic
_symmetry_space_group_name_H-M 'P -1'
_atom_sites_solution_hydrogens geom
_atom_sites_solution_primary direct
_atom_sites_solution_secondary difmap
_audit_creation_date 2018-05-09T17:20:00-00:00
_audit_creation_method 'WinGX routine CIF_UPDATE'
_audit_update_record
;
2018-05-09 deposited with the CCDC.	2020-01-07 downloaded from the CCDC.
;
_cell_angle_alpha 68.115(3)
_cell_angle_beta 89.376(3)
_cell_angle_gamma 87.542(3)
_cell_formula_units_Z 4
_cell_length_a 10.3164(4)
_cell_length_b 15.7661(6)
_cell_length_c 18.2979(6)
_cell_measurement_reflns_used 10567
_cell_measurement_temperature 132(4)
_cell_measurement_theta_max 28.1730
_cell_measurement_theta_min 3.0370
_cell_volume 2759.08(18)
_computing_cell_refinement
;
        CrysAlisPro, Agilent Technologies,
        Version 1.171.36.20 (release 27-06-2012 CrysAlis171 .NET)
        (compiled Jul 11 2012,15:38:31)
;
_computing_data_collection
;
        CrysAlisPro, Agilent Technologies,
        Version 1.171.36.20 (release 27-06-2012 CrysAlis171 .NET)
        (compiled Jul 11 2012,15:38:31)
;
_computing_data_reduction
;
        CrysAlisPro, Agilent Technologies,
        Version 1.171.36.20 (release 27-06-2012 CrysAlis171 .NET)
        (compiled Jul 11 2012,15:38:31)
;
_computing_structure_refinement 'SHELXL-2014/6 (Sheldrick, 2014)'
_diffrn_ambient_environment N~2~
_diffrn_ambient_temperature 132(4)
_diffrn_detector 'CCD plate'
_diffrn_detector_area_resol_mean 10.3756
_diffrn_detector_type Atlas
_diffrn_measured_fraction_theta_full 0.9986
_diffrn_measured_fraction_theta_max 0.8790
_diffrn_measurement_device 'four-circle diffractometer'
_diffrn_measurement_device_type 'SuperNova, Dual, Cu at zero, Atlas'
_diffrn_measurement_method '\w scans'
_diffrn_radiation_monochromator mirror
_diffrn_radiation_probe x-ray
_diffrn_radiation_type 'Mo K\a'
_diffrn_radiation_wavelength 0.71073
_diffrn_reflns_av_R_equivalents 0.0350
_diffrn_reflns_av_sigmaI/netI 0.0518
_diffrn_reflns_limit_h_max 13
_diffrn_reflns_limit_h_min -13
_diffrn_reflns_limit_k_max 20
_diffrn_reflns_limit_k_min -20
_diffrn_reflns_limit_l_max 24
_diffrn_reflns_limit_l_min -24
_diffrn_reflns_number 25215
_diffrn_reflns_theta_full 26.3154
_diffrn_reflns_theta_max 28.6788
_diffrn_reflns_theta_min 2.8769
_diffrn_source 'micro-focus sealed X-ray tube'
_diffrn_source_type 'SuperNova (Mo) X-ray Source'
_exptl_absorpt_coefficient_mu 0.459
_exptl_absorpt_correction_T_max 1.00000
_exptl_absorpt_correction_T_min 0.42804
_exptl_absorpt_correction_type multi-scan
_exptl_absorpt_process_details
;
CrysAlisPro, Agilent Technologies,
Version 1.171.36.20 (release 27-06-2012 CrysAlis171 .NET)
(compiled Jul 11 2012,15:38:31)
Empirical absorption correction using spherical harmonics,
 implemented in SCALE3 ABSPACK scaling algorithm.
;
_exptl_crystal_colour white
_exptl_crystal_density_diffrn 1.378
_exptl_crystal_density_method 'not measured'
_exptl_crystal_description block
_exptl_crystal_F_000 1192
_exptl_crystal_size_max 0.2
_exptl_crystal_size_mid 0.2
_exptl_crystal_size_min 0.15
_refine_diff_density_max 0.597
_refine_diff_density_min -0.469
_refine_diff_density_rms 0.066
_refine_ls_extinction_method none
_refine_ls_goodness_of_fit_ref 1.052
_refine_ls_hydrogen_treatment mixed
_refine_ls_matrix_type full
_refine_ls_number_parameters 661
_refine_ls_number_reflns 12499
_refine_ls_number_restraints 0
_refine_ls_restrained_S_all 1.052
_refine_ls_R_factor_all 0.0659
_refine_ls_R_factor_gt 0.0461
_refine_ls_shift/su_max 0.001
_refine_ls_shift/su_mean 0
_refine_ls_structure_factor_coef Fsqd
_refine_ls_weighting_scheme calc
_refine_ls_wR_factor_gt 0.1131
_refine_ls_wR_factor_ref 0.131
_reflns_number_gt 9442
_reflns_number_total 12499
_reflns_threshold_expression >2sigma(I)
_cod_data_source_file c9cc09194g2.cif
_cod_data_source_block ea713_1
_cod_depositor_comments
;
The following automatic conversions were performed:

data item '_refine_ls_weighting_scheme' value 'calc ' was changed to
'calc' in accordance with the
/home/data/users/saulius/crontab/automatic-downloads/current/RSC/lib/dictionaries/cif_core.dic
dictionary named 'cif_core.dic' version 2.4.2 last updated on
2011-04-26.

Automatic conversion script
Id: cif_fix_values 7556 2019-12-06 15:28:31Z antanas 

2024-06-28
Z value and formula fixed to values more according to usual
chemical conventions.                 miguel
;
_cod_original_formula_sum 'C50 H60 Cl8 N12 O2'
_cod_original_formula_weight 1144.7
_cod_original_formula_moiety 'C50 H60 Cl8 N12 O2'
_cod_original_formula_units_Z 2
_cod_original_cell_volume 2759.08(17)
_cod_database_code 7126132
_oxdiff_exptl_absorpt_empirical_full_min 0.392
_oxdiff_exptl_absorpt_empirical_full_max 1.870

loop_
_symmetry_equiv_pos_as_xyz
'x, y, z'
'-x, -y, -z'

loop_
_atom_site_label
_atom_site_type_symbol
_atom_site_fract_x
_atom_site_fract_y
_atom_site_fract_z
_atom_site_U_iso_or_equiv
_atom_site_adp_type
_atom_site_occupancy
_atom_site_calc_flag
_atom_site_refinement_flags
_atom_site_disorder_assembly
_atom_site_disorder_group
C10 C 1.04536(19) 0.06489(13) -0.28985(12) 0.0226(4) Uani 1 d . . .
C11 C 1.1299(2) -0.02471(13) -0.26313(14) 0.0330(5) Uani 1 d . . .
H11A H 1.1975 -0.0224 -0.301 0.04 Uiso 1 calc R . .
H11B H 1.1691 -0.0375 -0.212 0.04 Uiso 1 calc R . .
C12 C 1.0311(3) -0.09528(15) -0.25935(17) 0.0479(7) Uani 1 d . . .
H12A H 1.074 -0.1505 -0.2611 0.057 Uiso 1 calc R . .
H12B H 0.9806 -0.1111 -0.2114 0.057 Uiso 1 calc R . .
C13 C 0.9454(2) -0.04910(16) -0.33139(17) 0.0426(6) Uani 1 d . . .
H13A H 0.8556 -0.0644 -0.319 0.051 Uiso 1 calc R . .
H13B H 0.9727 -0.0684 -0.3739 0.051 Uiso 1 calc R . .
C14 C 0.9606(2) 0.05428(15) -0.35508(13) 0.0312(5) Uani 1 d . . .
H14A H 0.8766 0.0855 -0.3582 0.037 Uiso 1 calc R . .
H14B H 1.0027 0.0797 -0.4059 0.037 Uiso 1 calc R . .
C15 C 1.12922(18) 0.14652(12) -0.31902(11) 0.0194(4) Uani 1 d . . .
C2 C 0.7611(2) 0.11716(15) 0.00781(12) 0.0287(5) Uani 1 d . . .
C20 C 0.95538(19) 0.27632(14) -0.36405(13) 0.0261(4) Uani 1 d . . .
H20A H 0.8951 0.2286 -0.3577 0.031 Uiso 1 calc R . .
H20B H 0.9492 0.3192 -0.4182 0.031 Uiso 1 calc R . .
C21 C 0.91507(19) 0.32618(13) -0.30969(12) 0.0242(4) Uani 1 d . . .
H21A H 0.822 0.3388 -0.3141 0.029 Uiso 1 calc R . .
H21B H 0.9344 0.2864 -0.2557 0.029 Uiso 1 calc R . .
C22 C 0.98262(19) 0.41571(12) -0.32791(11) 0.0214(4) Uani 1 d . . .
H22A H 1.0748 0.4029 -0.3173 0.026 Uiso 1 calc R . .
H22B H 0.9716 0.4532 -0.3833 0.026 Uiso 1 calc R . .
C23 C 0.92812(18) 0.46754(12) -0.27881(11) 0.0209(4) Uani 1 d . . .
C26 C 0.9607(2) 0.51266(16) -0.16661(13) 0.0308(5) Uani 1 d . . .
H26A H 0.912 0.4701 -0.124 0.037 Uiso 1 calc R . .
H26B H 0.9033 0.5648 -0.1947 0.037 Uiso 1 calc R . .
C27 C 1.07281(19) 0.54423(14) -0.13284(12) 0.0255(4) Uani 1 d . . .
C34 C 0.75354(18) 0.39064(13) 0.47452(11) 0.0219(4) Uani 1 d . . .
C28 C 1.1188(2) 0.63145(15) -0.17025(13) 0.0327(5) Uani 1 d . . .
H28 H 1.0822 0.6701 -0.2179 0.039 Uiso 1 calc R . .
C35 C 0.75663(19) 0.47215(13) 0.48689(11) 0.0240(4) Uani 1 d . . .
H35 H 0.813 0.5172 0.4587 0.029 Uiso 1 calc R . .
C29 C 1.2190(2) 0.66112(17) -0.13693(16) 0.0417(6) Uani 1 d . . .
H29 H 1.2482 0.72 -0.1617 0.05 Uiso 1 calc R . .
C3 C 0.7543(2) 0.03408(15) -0.00110(12) 0.0308(5) Uani 1 d . . .
H3 H 0.6949 -0.0084 0.0274 0.037 Uiso 1 calc R . .
C36 C 0.6735(2) 0.48468(14) 0.54252(11) 0.0248(4) Uani 1 d . . .
H36 H 0.6748 0.5389 0.5516 0.03 Uiso 1 calc R . .
C30 C 1.2754(2) 0.60323(19) -0.06712(15) 0.0438(6) Uani 1 d . . .
H30 H 1.3424 0.6231 -0.0447 0.053 Uiso 1 calc R . .
C37 C 0.6701(2) 0.32311(14) 0.51583(12) 0.0256(4) Uani 1 d . . .
H37 H 0.6691 0.269 0.5067 0.031 Uiso 1 calc R . .
C31 C 1.2324(2) 0.5162(2) -0.03074(14) 0.0454(6) Uani 1 d . . .
H31 H 1.2715 0.4768 0.0158 0.054 Uiso 1 calc R . .
C38 C 0.5881(2) 0.33713(14) 0.57107(12) 0.0264(4) Uani 1 d . . .
H38 H 0.532 0.2918 0.5993 0.032 Uiso 1 calc R . .
C32 C 1.1309(2) 0.48713(16) -0.06317(13) 0.0350(5) Uani 1 d . . .
H32 H 1.1015 0.4284 -0.0378 0.042 Uiso 1 calc R . .
C39 C 0.58847(18) 0.41838(14) 0.58493(11) 0.0235(4) Uani 1 d . . .
C40 C 0.49704(19) 0.43528(15) 0.64370(11) 0.0274(4) Uani 1 d . . .
H40A H 0.4697 0.4995 0.6247 0.033 Uiso 1 calc R . .
H40B H 0.4204 0.4 0.6489 0.033 Uiso 1 calc R . .
C42 C 0.47453(18) 0.41791(13) 0.78379(11) 0.0203(4) Uani 1 d . . .
C43 C 0.39821(19) 0.51076(13) 0.76275(12) 0.0248(4) Uani 1 d . . .
H43A H 0.3645 0.5324 0.7093 0.03 Uiso 1 calc R . .
H43B H 0.3269 0.5062 0.7988 0.03 Uiso 1 calc R . .
C44 C 0.5001(2) 0.57296(14) 0.77130(13) 0.0307(5) Uani 1 d . . .
H44A H 0.4603 0.6281 0.775 0.037 Uiso 1 calc R . .
H44B H 0.5594 0.5899 0.7271 0.037 Uiso 1 calc R . .
C45 C 0.5700(2) 0.51489(14) 0.84765(13) 0.0307(5) Uani 1 d . . .
H45A H 0.5284 0.5236 0.8923 0.037 Uiso 1 calc R . .
H45B H 0.6599 0.5312 0.846 0.037 Uiso 1 calc R . .
C4 C 0.8380(2) 0.01549(15) -0.05338(12) 0.0291(5) Uani 1 d . . .
H4 H 0.8337 -0.0399 -0.0601 0.035 Uiso 1 calc R . .
C46 C 0.5611(2) 0.41471(14) 0.85415(12) 0.0245(4) Uani 1 d . . .
H46A H 0.5224 0.378 0.9038 0.029 Uiso 1 calc R . .
H46B H 0.6468 0.3885 0.8509 0.029 Uiso 1 calc R . .
C47 C 0.38318(18) 0.34058(13) 0.80484(11) 0.0193(4) Uani 1 d . . .
C52 C 0.54657(19) 0.20434(14) 0.85222(12) 0.0257(4) Uani 1 d . . .
H52A H 0.545 0.1598 0.9058 0.031 Uiso 1 calc R . .
H52B H 0.6096 0.2491 0.8503 0.031 Uiso 1 calc R . .
C53 C 0.59014(19) 0.15590(13) 0.79739(12) 0.0240(4) Uani 1 d . . .
H53A H 0.5711 0.1961 0.7435 0.029 Uiso 1 calc R . .
H53B H 0.6834 0.1445 0.8022 0.029 Uiso 1 calc R . .
C54 C 0.52545(19) 0.06561(13) 0.81423(12) 0.0239(4) Uani 1 d . . .
H54A H 0.541 0.0257 0.8687 0.029 Uiso 1 calc R . .
H54B H 0.4325 0.0767 0.8063 0.029 Uiso 1 calc R . .
C55 C 0.57875(19) 0.01958(13) 0.76031(12) 0.0237(4) Uani 1 d . . .
C5 C 0.8503(2) 0.18015(15) -0.03295(13) 0.0322(5) Uani 1 d . . .
H5 H 0.8544 0.2354 -0.0258 0.039 Uiso 1 calc R . .
C58 C 0.5410(2) -0.00856(19) 0.63904(15) 0.0407(6) Uani 1 d . . .
H58A H 0.6121 -0.0536 0.6583 0.049 Uiso 1 calc R . .
H58B H 0.5713 0.0415 0.5934 0.049 Uiso 1 calc R . .
C59 C 0.4300(2) -0.05148(15) 0.61508(13) 0.0296(5) Uani 1 d . . .
C60 C 0.4062(2) -0.14327(16) 0.65524(15) 0.0392(6) Uani 1 d . . .
H60 H 0.46 -0.1785 0.6969 0.047 Uiso 1 calc R . .
C61 C 0.3034(3) -0.18291(17) 0.63395(16) 0.0441(6) Uani 1 d . . .
H61 H 0.2889 -0.2446 0.6611 0.053 Uiso 1 calc R . .
C62 C 0.2225(2) -0.13149(18) 0.57277(16) 0.0421(6) Uani 1 d . . .
H62 H 0.1535 -0.1582 0.5584 0.05 Uiso 1 calc R . .
C63 C 0.2445(2) -0.04030(18) 0.53300(14) 0.0402(6) Uani 1 d . . .
H63 H 0.1894 -0.0051 0.492 0.048 Uiso 1 calc R . .
C64 C 0.3481(2) -0.00046(16) 0.55363(14) 0.0348(5) Uani 1 d . . .
H64 H 0.3627 0.0611 0.5259 0.042 Uiso 1 calc R . .
C65 C 0.2832(2) 0.21868(15) 0.10737(13) 0.0315(5) Uani 1 d . . .
H65 H 0.2794 0.1552 0.1445 0.038 Uiso 1 calc R . .
C6 C 0.9338(2) 0.16013(15) -0.08473(12) 0.0304(5) Uani 1 d . . .
H6 H 0.9943 0.2023 -0.1123 0.036 Uiso 1 calc R . .
C69 C 0.2338(2) 0.28576(14) 0.39653(13) 0.0305(5) Uani 1 d . . .
H69 H 0.2004 0.3492 0.3806 0.037 Uiso 1 calc R . .
C7 C 0.92830(19) 0.07774(15) -0.09603(11) 0.0272(4) Uani 1 d . . .
C8 C 1.0195(2) 0.05484(15) -0.15162(12) 0.0302(5) Uani 1 d . . .
H8A H 1.0973 0.0893 -0.1579 0.036 Uiso 1 calc R . .
H8B H 1.0447 -0.0098 -0.1294 0.036 Uiso 1 calc R . .
Cl1 Cl 0.65423(6) 0.14309(4) 0.07210(3) 0.04171(15) Uani 1 d . . .
Cl33 Cl 0.85691(5) 0.37423(4) 0.40403(3) 0.03162(13) Uani 1 d . . .
Cl68 Cl 0.14128(6) 0.27918(4) 0.11751(4) 0.04485(16) Uani 1 d . . .
Cl67 Cl 0.29530(7) 0.21867(5) 0.01177(4) 0.05003(18) Uani 1 d . . .
Cl66 Cl 0.41907(7) 0.26737(5) 0.13082(5) 0.0555(2) Uani 1 d . . .
Cl71 Cl 0.23444(7) 0.25508(4) 0.31378(4) 0.04653(17) Uani 1 d . . .
Cl70 Cl 0.39056(6) 0.27792(4) 0.43547(3) 0.04006(15) Uani 1 d . . .
Cl72 Cl 0.13056(6) 0.21490(5) 0.46953(4) 0.04733(17) Uani 1 d . . .
N16 N 1.25752(16) 0.14434(11) -0.32062(10) 0.0241(4) Uani 1 d . . .
N17 N 1.29292(17) 0.23297(12) -0.35233(11) 0.0283(4) Uani 1 d . . .
N18 N 1.19131(17) 0.28794(11) -0.37022(10) 0.0264(4) Uani 1 d . . .
N19 N 1.08717(15) 0.23530(10) -0.34924(9) 0.0210(3) Uani 1 d . . .
N25 N 1.00418(17) 0.46799(12) -0.22048(10) 0.0247(4) Uani 1 d . . .
N41 N 0.56011(16) 0.40943(11) 0.72130(9) 0.0213(3) Uani 1 d . . .
N48 N 0.25499(15) 0.34836(11) 0.79912(10) 0.0229(3) Uani 1 d . . .
N49 N 0.21247(16) 0.26135(12) 0.82351(10) 0.0265(4) Uani 1 d . . .
N50 N 0.30942(16) 0.20222(11) 0.84401(10) 0.0254(4) Uani 1 d . . .
N51 N 0.41806(15) 0.25063(11) 0.83232(9) 0.0210(3) Uani 1 d . . .
N57 N 0.50230(18) 0.02596(13) 0.70045(11) 0.0308(4) Uani 1 d . . .
N9 N 0.95839(16) 0.07643(12) -0.22894(10) 0.0226(4) Uani 1 d . . .
O24 O 0.81918(13) 0.50629(9) -0.29211(8) 0.0267(3) Uani 1 d . . .
056 O 0.68814(14) -0.01893(10) 0.77122(9) 0.0308(3) Uani 1 d . . .
H57 H 0.431(3) 0.0570(16) 0.6941(14) 0.037 Uiso 1 d . . .
H25 H 1.075(3) 0.4370(16) -0.2124(14) 0.037 Uiso 1 d . . .
H41 H 0.625(3) 0.4406(17) 0.7181(14) 0.037 Uiso 1 d . . .
H9 H 0.895(3) 0.0459(16) -0.2258(14) 0.037 Uiso 1 d . . .

loop_
_atom_site_aniso_label
_atom_site_aniso_U_11
_atom_site_aniso_U_22
_atom_site_aniso_U_33
_atom_site_aniso_U_23
_atom_site_aniso_U_13
_atom_site_aniso_U_12
C10 0.0188(9) 0.0196(9) 0.0294(11) -0.0094(8) 0.0002(7) 0.0002(8)
C11 0.0309(12) 0.0216(10) 0.0425(13) -0.0079(9) 0.0058(9) 0.0030(9)
C12 0.0478(16) 0.0210(11) 0.0738(19) -0.0164(12) 0.0227(14) -0.0066(11)
C13 0.0257(12) 0.0351(13) 0.0825(19) -0.0395(13) 0.0134(12) -0.0096(10)
C14 0.0313(12) 0.0338(12) 0.0347(12) -0.0188(10) 0.0046(9) -0.0135(10)
C15 0.0168(9) 0.0210(9) 0.0221(10) -0.0103(8) -0.0020(7) 0.0007(8)
C2 0.0224(10) 0.0392(12) 0.0219(11) -0.0086(9) -0.0025(8) -0.0006(9)
C20 0.0194(10) 0.0221(10) 0.0381(12) -0.0130(9) -0.0114(8) 0.0045(8)
C21 0.0173(9) 0.0202(9) 0.0345(11) -0.0096(8) -0.0018(8) 0.0018(8)
C22 0.0178(9) 0.0216(9) 0.0257(10) -0.0096(8) -0.0001(7) -0.0013(8)
C23 0.0168(9) 0.0184(9) 0.0265(10) -0.0072(8) 0.0011(7) -0.0026(8)
C26 0.0201(10) 0.0442(13) 0.0369(12) -0.0256(10) -0.0005(8) 0.0028(9)
C27 0.0202(10) 0.0345(11) 0.0272(11) -0.0184(9) 0.0008(8) 0.0033(9)
C34 0.0183(9) 0.0273(10) 0.0191(10) -0.0077(8) -0.0043(7) 0.0023(8)
C28 0.0315(12) 0.0290(11) 0.0364(13) -0.0113(9) -0.0020(9) 0.0052(10)
C35 0.0216(10) 0.0240(10) 0.0235(10) -0.0054(8) -0.0024(7) -0.0036(8)
C29 0.0379(14) 0.0356(13) 0.0581(17) -0.0243(12) 0.0078(11) -0.0084(11)
C3 0.0239(11) 0.0363(12) 0.0274(11) -0.0055(9) -0.0010(8) -0.0086(9)
C36 0.0272(11) 0.0253(10) 0.0243(11) -0.0120(8) -0.0045(8) -0.0021(9)
C30 0.0318(13) 0.0660(18) 0.0494(16) -0.0390(14) 0.0006(11) -0.0102(13)
C37 0.0247(10) 0.0235(10) 0.0289(11) -0.0100(8) -0.0061(8) -0.0025(8)
C31 0.0376(14) 0.0664(18) 0.0301(13) -0.0150(12) -0.0082(10) -0.0052(13)
C38 0.0219(10) 0.0278(10) 0.0266(11) -0.0061(8) -0.0023(8) -0.0062(9)
C32 0.0333(12) 0.0389(12) 0.0294(12) -0.0082(10) -0.0006(9) -0.0054(10)
C39 0.0172(9) 0.0314(10) 0.0201(10) -0.0077(8) -0.0056(7) -0.0005(8)
C40 0.0197(10) 0.0391(12) 0.0231(11) -0.0113(9) -0.0042(7) 0.0000(9)
C42 0.0165(9) 0.0232(9) 0.0218(10) -0.0093(8) -0.0026(7) 0.0003(8)
C43 0.0230(10) 0.0236(10) 0.0298(11) -0.0125(8) -0.0029(8) 0.0028(8)
C44 0.0304(12) 0.0256(10) 0.0396(13) -0.0161(9) 0.0036(9) -0.0018(9)
C45 0.0245(11) 0.0335(11) 0.0438(13) -0.0254(10) -0.0021(9) -0.0037(9)
C4 0.0284(11) 0.0303(11) 0.0266(11) -0.0078(9) -0.0040(8) -0.0061(9)
C46 0.0212(10) 0.0293(10) 0.0259(11) -0.0133(9) -0.0050(7) -0.0027(8)
C47 0.0169(9) 0.0227(9) 0.0204(10) -0.0106(8) -0.0035(7) -0.0001(8)
C52 0.0204(10) 0.0256(10) 0.0339(12) -0.0145(9) -0.0101(8) 0.0044(8)
C53 0.0198(10) 0.0224(10) 0.0296(11) -0.0096(8) -0.0031(8) 0.0013(8)
C54 0.0186(10) 0.0237(10) 0.0300(11) -0.0109(8) 0.0008(8) -0.0008(8)
C55 0.0171(9) 0.0194(9) 0.0360(12) -0.0117(8) 0.0015(8) -0.0031(8)
C5 0.0302(12) 0.0325(11) 0.0329(12) -0.0109(10) -0.0025(9) -0.0036(10)
C58 0.0222(11) 0.0630(16) 0.0568(16) -0.0452(14) 0.0047(10) -0.0039(11)
C59 0.0210(10) 0.0412(12) 0.0377(12) -0.0277(10) 0.0010(8) 0.0024(9)
C60 0.0367(13) 0.0403(13) 0.0447(14) -0.0217(11) -0.0093(10) 0.0104(11)
C61 0.0429(15) 0.0364(13) 0.0598(17) -0.0260(12) -0.0016(12) -0.0003(12)
C62 0.0277(12) 0.0559(16) 0.0606(17) -0.0420(14) 0.0013(11) -0.0056(12)
C63 0.0307(13) 0.0570(16) 0.0389(14) -0.0255(12) -0.0072(10) 0.0075(12)
C64 0.0309(12) 0.0395(13) 0.0368(13) -0.0177(10) 0.0028(9) -0.0008(10)
C65 0.0348(12) 0.0328(11) 0.0292(12) -0.0141(9) 0.0019(9) -0.0030(10)
C6 0.0222(11) 0.0343(11) 0.0298(12) -0.0058(9) 0.0007(8) -0.0061(9)
C69 0.0365(12) 0.0254(10) 0.0308(12) -0.0118(9) -0.0068(9) 0.0020(9)
C7 0.0201(10) 0.0363(11) 0.0206(10) -0.0052(9) -0.0066(7) 0.0010(9)
C8 0.0203(10) 0.0380(12) 0.0295(12) -0.0093(9) -0.0047(8) 0.0007(9)
Cl1 0.0355(3) 0.0576(4) 0.0359(3) -0.0216(3) 0.0073(2) -0.0065(3)
Cl33 0.0300(3) 0.0354(3) 0.0334(3) -0.0174(2) 0.0049(2) -0.0027(2)
Cl68 0.0395(3) 0.0427(3) 0.0421(3) -0.0048(3) 0.0125(3) 0.0032(3)
Cl67 0.0654(5) 0.0568(4) 0.0361(3) -0.0262(3) 0.0060(3) -0.0097(3)
Cl66 0.0411(4) 0.0750(5) 0.0747(5) -0.0551(4) 0.0062(3) -0.0129(3)
Cl71 0.0631(4) 0.0474(4) 0.0372(3) -0.0240(3) -0.0012(3) -0.0129(3)
Cl70 0.0350(3) 0.0405(3) 0.0431(3) -0.0131(3) -0.0070(2) -0.0051(3)
Cl72 0.0332(3) 0.0592(4) 0.0442(4) -0.0132(3) 0.0063(3) -0.0028(3)
N16 0.0180(8) 0.0261(9) 0.0309(9) -0.0135(7) -0.0008(6) -0.0014(7)
N17 0.0218(9) 0.0293(9) 0.0383(10) -0.0173(8) 0.0033(7) -0.0054(8)
N18 0.0233(9) 0.0252(9) 0.0328(10) -0.0127(7) 0.0024(7) -0.0061(7)
N19 0.0179(8) 0.0189(8) 0.0284(9) -0.0110(7) -0.0029(6) -0.0017(7)
N25 0.0173(8) 0.0309(9) 0.0300(9) -0.0169(8) -0.0029(7) 0.0057(7)
N41 0.0154(8) 0.0261(9) 0.0241(9) -0.0111(7) -0.0024(6) -0.0006(7)
N48 0.0169(8) 0.0269(9) 0.0274(9) -0.0129(7) -0.0019(6) 0.0000(7)
N49 0.0193(9) 0.0307(9) 0.0319(10) -0.0141(8) 0.0020(7) -0.0038(7)
N50 0.0213(9) 0.0271(9) 0.0299(9) -0.0127(7) 0.0011(7) -0.0043(7)
N51 0.0168(8) 0.0224(8) 0.0262(9) -0.0117(7) -0.0027(6) -0.0005(7)
N57 0.0171(9) 0.0411(11) 0.0452(11) -0.0295(9) -0.0024(7) 0.0047(8)
N9 0.0152(8) 0.0267(9) 0.0256(9) -0.0094(7) -0.0012(6) -0.0015(7)
O24 0.0169(7) 0.0277(7) 0.0376(8) -0.0149(6) -0.0053(6) 0.0036(6)
056 0.0184(7) 0.0316(8) 0.0437(9) -0.0159(7) -0.0036(6) 0.0042(6)

loop_
_atom_type_symbol
_atom_type_description
_atom_type_scat_dispersion_real
_atom_type_scat_dispersion_imag
_atom_type_scat_source
C C 0.0033 0.0016 'International Tables Vol C Tables 4.2.6.8 and 6.1.1.4'
H H 0 0 'International Tables Vol C Tables 4.2.6.8 and 6.1.1.4'
N N 0.0061 0.0033 'International Tables Vol C Tables 4.2.6.8 and 6.1.1.4'
O O 0.0106 0.006 'International Tables Vol C Tables 4.2.6.8 and 6.1.1.4'
Cl Cl 0.1484 0.1585 'International Tables Vol C Tables 4.2.6.8 and 6.1.1.4'

loop_
_geom_angle_atom_site_label_1
_geom_angle_atom_site_label_2
_geom_angle_atom_site_label_3
_geom_angle
_geom_angle_site_symmetry_1
_geom_angle_site_symmetry_3
_geom_angle_publ_flag
N9 C10 C15 107.38(15) . . ?
N9 C10 C11 115.39(16) . . ?
C15 C10 C11 110.52(16) . . ?
N9 C10 C14 108.44(16) . . ?
C15 C10 C14 113.63(16) . . ?
C11 C10 C14 101.58(16) . . ?
C12 C11 C10 102.13(18) . . ?
C12 C11 H11A 111.3 . . ?
C10 C11 H11A 111.3 . . ?
C12 C11 H11B 111.3 . . ?
C10 C11 H11B 111.3 . . ?
H11A C11 H11B 109.2 . . ?
C13 C12 C11 104.78(19) . . ?
C13 C12 H12A 110.8 . . ?
C11 C12 H12A 110.8 . . ?
C13 C12 H12B 110.8 . . ?
C11 C12 H12B 110.8 . . ?
H12A C12 H12B 108.9 . . ?
C12 C13 C14 106.05(19) . . ?
C12 C13 H13A 110.5 . . ?
C14 C13 H13A 110.5 . . ?
C12 C13 H13B 110.5 . . ?
C14 C13 H13B 110.5 . . ?
H13A C13 H13B 108.7 . . ?
C13 C14 C10 105.87(19) . . ?
C13 C14 H14A 110.6 . . ?
C10 C14 H14A 110.6 . . ?
C13 C14 H14B 110.6 . . ?
C10 C14 H14B 110.6 . . ?
H14A C14 H14B 108.7 . . ?
N16 C15 N19 107.63(17) . . ?
N16 C15 C10 126.12(17) . . ?
N19 C15 C10 126.24(17) . . ?
C5 C2 C3 121.44(19) . . ?
C5 C2 Cl1 119.14(17) . . ?
C3 C2 Cl1 119.42(16) . . ?
N19 C20 C21 113.60(16) . . ?
N19 C20 H20A 108.8 . . ?
C21 C20 H20A 108.8 . . ?
N19 C20 H20B 108.8 . . ?
C21 C20 H20B 108.8 . . ?
H20A C20 H20B 107.7 . . ?
C22 C21 C20 113.37(16) . . ?
C22 C21 H21A 108.9 . . ?
C20 C21 H21A 108.9 . . ?
C22 C21 H21B 108.9 . . ?
C20 C21 H21B 108.9 . . ?
H21A C21 H21B 107.7 . . ?
C23 C22 C21 111.19(15) . . ?
C23 C22 H22A 109.4 . . ?
C21 C22 H22A 109.4 . . ?
C23 C22 H22B 109.4 . . ?
C21 C22 H22B 109.4 . . ?
H22A C22 H22B 108 . . ?
O24 C23 N25 122.60(17) . . ?
O24 C23 C22 121.55(18) . . ?
N25 C23 C22 115.85(16) . . ?
N25 C26 C27 111.85(16) . . ?
N25 C26 H26A 109.2 . . ?
C27 C26 H26A 109.2 . . ?
N25 C26 H26B 109.2 . . ?
C27 C26 H26B 109.2 . . ?
H26A C26 H26B 107.9 . . ?
C32 C27 C28 118.8(2) . . ?
C32 C27 C26 120.4(2) . . ?
C28 C27 C26 120.9(2) . . ?
C37 C34 C35 121.54(18) . . ?
C37 C34 Cl33 119.65(15) . . ?
C35 C34 Cl33 118.80(15) . . ?
C29 C28 C27 120.4(2) . . ?
C29 C28 H28 119.8 . . ?
C27 C28 H28 119.8 . . ?
C34 C35 C36 118.28(18) . . ?
C34 C35 H35 120.9 . . ?
C36 C35 H35 120.9 . . ?
C30 C29 C28 120.0(2) . . ?
C30 C29 H29 120 . . ?
C28 C29 H29 120 . . ?
C2 C3 C4 118.59(19) . . ?
C2 C3 H3 120.7 . . ?
C4 C3 H3 120.7 . . ?
C39 C36 C35 121.65(18) . . ?
C39 C36 H36 119.2 . . ?
C35 C36 H36 119.2 . . ?
C31 C30 C29 119.9(2) . . ?
C31 C30 H30 120 . . ?
C29 C30 H30 120 . . ?
C34 C37 C38 119.15(18) . . ?
C34 C37 H37 120.4 . . ?
C38 C37 H37 120.4 . . ?
C30 C31 C32 120.1(2) . . ?
C30 C31 H31 120 . . ?
C32 C31 H31 120 . . ?
C37 C38 C39 120.82(18) . . ?
C37 C38 H38 119.6 . . ?
C39 C38 H38 119.6 . . ?
C27 C32 C31 120.8(2) . . ?
C27 C32 H32 119.6 . . ?
C31 C32 H32 119.6 . . ?
C36 C39 C38 118.55(18) . . ?
C36 C39 C40 120.20(18) . . ?
C38 C39 C40 121.24(18) . . ?
N41 C40 C39 111.02(16) . . ?
N41 C40 H40A 109.4 . . ?
C39 C40 H40A 109.4 . . ?
N41 C40 H40B 109.4 . . ?
C39 C40 H40B 109.4 . . ?
H40A C40 H40B 108 . . ?
N41 C42 C47 106.57(15) . . ?
N41 C42 C43 115.59(15) . . ?
C47 C42 C43 110.69(16) . . ?
N41 C42 C46 108.33(15) . . ?
C47 C42 C46 113.39(15) . . ?
C43 C42 C46 102.44(15) . . ?
C44 C43 C42 102.78(16) . . ?
C44 C43 H43A 111.2 . . ?
C42 C43 H43A 111.2 . . ?
C44 C43 H43B 111.2 . . ?
C42 C43 H43B 111.2 . . ?
H43A C43 H43B 109.1 . . ?
C43 C44 C45 103.58(16) . . ?
C43 C44 H44A 111 . . ?
C45 C44 H44A 111 . . ?
C43 C44 H44B 111 . . ?
C45 C44 H44B 111 . . ?
H44A C44 H44B 109 . . ?
C44 C45 C46 105.70(16) . . ?
C44 C45 H45A 110.6 . . ?
C46 C45 H45A 110.6 . . ?
C44 C45 H45B 110.6 . . ?
C46 C45 H45B 110.6 . . ?
H45A C45 H45B 108.7 . . ?
C3 C4 C7 121.5(2) . . ?
C3 C4 H4 119.2 . . ?
C7 C4 H4 119.2 . . ?
C45 C46 C42 106.14(16) . . ?
C45 C46 H46A 110.5 . . ?
C42 C46 H46A 110.5 . . ?
C45 C46 H46B 110.5 . . ?
C42 C46 H46B 110.5 . . ?
H46A C46 H46B 108.7 . . ?
N48 C47 N51 107.90(17) . . ?
N48 C47 C42 126.36(17) . . ?
N51 C47 C42 125.74(16) . . ?
N51 C52 C53 113.37(16) . . ?
N51 C52 H52A 108.9 . . ?
C53 C52 H52A 108.9 . . ?
N51 C52 H52B 108.9 . . ?
C53 C52 H52B 108.9 . . ?
H52A C52 H52B 107.7 . . ?
C54 C53 C52 113.52(16) . . ?
C54 C53 H53A 108.9 . . ?
C52 C53 H53A 108.9 . . ?
C54 C53 H53B 108.9 . . ?
C52 C53 H53B 108.9 . . ?
H53A C53 H53B 107.7 . . ?
C55 C54 C53 110.29(15) . . ?
C55 C54 H54A 109.6 . . ?
C53 C54 H54A 109.6 . . ?
C55 C54 H54B 109.6 . . ?
C53 C54 H54B 109.6 . . ?
H54A C54 H54B 108.1 . . ?
056 C55 N57 123.32(18) . . ?
056 C55 C54 121.24(19) . . ?
N57 C55 C54 115.42(17) . . ?
C2 C5 C6 119.2(2) . . ?
C2 C5 H5 120.4 . . ?
C6 C5 H5 120.4 . . ?
N57 C58 C59 111.40(17) . . ?
N57 C58 H58A 109.3 . . ?
C59 C58 H58A 109.3 . . ?
N57 C58 H58B 109.3 . . ?
C59 C58 H58B 109.3 . . ?
H58A C58 H58B 108 . . ?
C64 C59 C60 118.5(2) . . ?
C64 C59 C58 121.0(2) . . ?
C60 C59 C58 120.5(2) . . ?
C61 C60 C59 120.7(2) . . ?
C61 C60 H60 119.6 . . ?
C59 C60 H60 119.6 . . ?
C62 C61 C60 120.3(2) . . ?
C62 C61 H61 119.9 . . ?
C60 C61 H61 119.9 . . ?
C61 C62 C63 119.5(2) . . ?
C61 C62 H62 120.3 . . ?
C63 C62 H62 120.3 . . ?
C62 C63 C64 120.5(2) . . ?
C62 C63 H63 119.8 . . ?
C64 C63 H63 119.8 . . ?
C59 C64 C63 120.5(2) . . ?
C59 C64 H64 119.7 . . ?
C63 C64 H64 119.7 . . ?
Cl67 C65 Cl66 110.88(12) . . ?
Cl67 C65 Cl68 110.84(13) . . ?
Cl66 C65 Cl68 109.46(12) . . ?
Cl67 C65 H65 108.5 . . ?
Cl66 C65 H65 108.5 . . ?
Cl68 C65 H65 108.5 . . ?
C5 C6 C7 120.90(19) . . ?
C5 C6 H6 119.5 . . ?
C7 C6 H6 119.5 . . ?
Cl71 C69 Cl70 111.52(12) . . ?
Cl71 C69 Cl72 109.99(12) . . ?
Cl70 C69 Cl72 109.74(12) . . ?
Cl71 C69 H69 108.5 . . ?
Cl70 C69 H69 108.5 . . ?
Cl72 C69 H69 108.5 . . ?
C4 C7 C6 118.37(19) . . ?
C4 C7 C8 120.24(19) . . ?
C6 C7 C8 121.37(18) . . ?
N9 C8 C7 111.20(16) . . ?
N9 C8 H8A 109.4 . . ?
C7 C8 H8A 109.4 . . ?
N9 C8 H8B 109.4 . . ?
C7 C8 H8B 109.4 . . ?
H8A C8 H8B 108 . . ?
C15 N16 N17 106.59(16) . . ?
N18 N17 N16 110.45(15) . . ?
N17 N18 N19 106.75(15) . . ?
N18 N19 C15 108.56(15) . . ?
N18 N19 C20 120.84(15) . . ?
C15 N19 C20 130.52(16) . . ?
C23 N25 C26 121.26(17) . . ?
C23 N25 H25 118.0(16) . . ?
C26 N25 H25 120.4(16) . . ?
C40 N41 C42 114.55(15) . . ?
C40 N41 H41 110.5(17) . . ?
C42 N41 H41 108.3(16) . . ?
C47 N48 N49 106.33(16) . . ?
N50 N49 N48 110.60(15) . . ?
N49 N50 N51 106.59(15) . . ?
C47 N51 N50 108.57(15) . . ?
C47 N51 C52 130.37(16) . . ?
N50 N51 C52 121.00(15) . . ?
C55 N57 C58 123.27(18) . . ?
C55 N57 H57 118.8(16) . . ?
C58 N57 H57 117.6(16) . . ?
C8 N9 C10 114.89(16) . . ?
C8 N9 H9 111.6(17) . . ?
C10 N9 H9 108.0(17) . . ?

loop_
_geom_bond_atom_site_label_1
_geom_bond_atom_site_label_2
_geom_bond_distance
_geom_bond_site_symmetry_2
_geom_bond_publ_flag
C10 N9 1.482(2) . ?
C10 C15 1.504(3) . ?
C10 C11 1.544(3) . ?
C10 C14 1.549(3) . ?
C11 C12 1.523(3) . ?
C11 H11A 0.97 . ?
C11 H11B 0.97 . ?
C12 C13 1.518(4) . ?
C12 H12A 0.97 . ?
C12 H12B 0.97 . ?
C13 C14 1.537(3) . ?
C13 H13A 0.97 . ?
C13 H13B 0.97 . ?
C14 H14A 0.97 . ?
C14 H14B 0.97 . ?
C15 N16 1.323(2) . ?
C15 N19 1.353(2) . ?
C2 C5 1.379(3) . ?
C2 C3 1.384(3) . ?
C2 Cl1 1.748(2) . ?
C20 N19 1.464(2) . ?
C20 C21 1.525(3) . ?
C20 H20A 0.97 . ?
C20 H20B 0.97 . ?
C21 C22 1.522(3) . ?
C21 H21A 0.97 . ?
C21 H21B 0.97 . ?
C22 C23 1.513(2) . ?
C22 H22A 0.97 . ?
C22 H22B 0.97 . ?
C23 O24 1.238(2) . ?
C23 N25 1.334(3) . ?
C26 N25 1.466(2) . ?
C26 C27 1.504(3) . ?
C26 H26A 0.97 . ?
C26 H26B 0.97 . ?
C27 C32 1.382(3) . ?
C27 C28 1.390(3) . ?
C34 C37 1.382(3) . ?
C34 C35 1.387(3) . ?
C34 Cl33 1.7501(19) . ?
C28 C29 1.388(3) . ?
C28 H28 0.93 . ?
C35 C36 1.388(3) . ?
C35 H35 0.93 . ?
C29 C30 1.380(4) . ?
C29 H29 0.93 . ?
C3 C4 1.384(3) . ?
C3 H3 0.93 . ?
C36 C39 1.387(3) . ?
C36 H36 0.93 . ?
C30 C31 1.374(4) . ?
C30 H30 0.93 . ?
C37 C38 1.385(3) . ?
C37 H37 0.93 . ?
C31 C32 1.384(3) . ?
C31 H31 0.93 . ?
C38 C39 1.396(3) . ?
C38 H38 0.93 . ?
C32 H32 0.93 . ?
C39 C40 1.512(3) . ?
C40 N41 1.474(2) . ?
C40 H40A 0.97 . ?
C40 H40B 0.97 . ?
C42 N41 1.479(2) . ?
C42 C47 1.504(3) . ?
C42 C43 1.549(3) . ?
C42 C46 1.559(3) . ?
C43 C44 1.516(3) . ?
C43 H43A 0.97 . ?
C43 H43B 0.97 . ?
C44 C45 1.524(3) . ?
C44 H44A 0.97 . ?
C44 H44B 0.97 . ?
C45 C46 1.546(3) . ?
C45 H45A 0.97 . ?
C45 H45B 0.97 . ?
C4 C7 1.390(3) . ?
C4 H4 0.93 . ?
C46 H46A 0.97 . ?
C46 H46B 0.97 . ?
C47 N48 1.325(2) . ?
C47 N51 1.350(2) . ?
C52 N51 1.467(2) . ?
C52 C53 1.524(3) . ?
C52 H52A 0.97 . ?
C52 H52B 0.97 . ?
C53 C54 1.522(3) . ?
C53 H53A 0.97 . ?
C53 H53B 0.97 . ?
C54 C55 1.513(3) . ?
C54 H54A 0.97 . ?
C54 H54B 0.97 . ?
C55 056 1.240(2) . ?
C55 N57 1.327(3) . ?
C5 C6 1.386(3) . ?
C5 H5 0.93 . ?
C58 N57 1.465(3) . ?
C58 C59 1.503(3) . ?
C58 H58A 0.97 . ?
C58 H58B 0.97 . ?
C59 C64 1.383(3) . ?
C59 C60 1.388(3) . ?
C60 C61 1.384(4) . ?
C60 H60 0.93 . ?
C61 C62 1.376(4) . ?
C61 H61 0.93 . ?
C62 C63 1.376(4) . ?
C62 H62 0.93 . ?
C63 C64 1.387(3) . ?
C63 H63 0.93 . ?
C64 H64 0.93 . ?
C65 Cl67 1.753(2) . ?
C65 Cl66 1.758(2) . ?
C65 Cl68 1.759(2) . ?
C65 H65 0.98 . ?
C6 C7 1.393(3) . ?
C6 H6 0.93 . ?
C69 Cl71 1.753(2) . ?
C69 Cl70 1.755(2) . ?
C69 Cl72 1.768(2) . ?
C69 H69 0.98 . ?
C7 C8 1.508(3) . ?
C8 N9 1.468(3) . ?
C8 H8A 0.97 . ?
C8 H8B 0.97 . ?
N16 N17 1.363(2) . ?
N17 N18 1.294(2) . ?
N18 N19 1.349(2) . ?
N25 H25 0.85(3) . ?
N41 H41 0.83(3) . ?
N48 N49 1.366(2) . ?
N49 N50 1.295(2) . ?
N50 N51 1.353(2) . ?
N57 H57 0.85(3) . ?
N9 H9 0.82(3) . ?

loop_
_geom_torsion_atom_site_label_1
_geom_torsion_atom_site_label_2
_geom_torsion_atom_site_label_3
_geom_torsion_atom_site_label_4
_geom_torsion
_geom_torsion_site_symmetry_1
_geom_torsion_site_symmetry_2
_geom_torsion_site_symmetry_3
_geom_torsion_site_symmetry_4
_geom_torsion_publ_flag
N9 C10 C11 C12 73.8(2) . . . . ?
C15 C10 C11 C12 -164.15(18) . . . . ?
C14 C10 C11 C12 -43.3(2) . . . . ?
C10 C11 C12 C13 40.7(2) . . . . ?
C11 C12 C13 C14 -21.7(2) . . . . ?
C12 C13 C14 C10 -5.7(2) . . . . ?
N9 C10 C14 C13 -91.85(18) . . . . ?
C15 C10 C14 C13 148.83(16) . . . . ?
C11 C10 C14 C13 30.1(2) . . . . ?
N9 C10 C15 N16 125.13(19) . . . . ?
C11 C10 C15 N16 -1.5(3) . . . . ?
C14 C10 C15 N16 -115.0(2) . . . . ?
N9 C10 C15 N19 -55.7(2) . . . . ?
C11 C10 C15 N19 177.60(18) . . . . ?
C14 C10 C15 N19 64.2(2) . . . . ?
N19 C20 C21 C22 71.9(2) . . . . ?
C20 C21 C22 C23 173.44(16) . . . . ?
C21 C22 C23 O24 -72.6(2) . . . . ?
C21 C22 C23 N25 106.9(2) . . . . ?
N25 C26 C27 C32 -90.4(2) . . . . ?
N25 C26 C27 C28 90.5(2) . . . . ?
C32 C27 C28 C29 -1.6(3) . . . . ?
C26 C27 C28 C29 177.46(18) . . . . ?
C37 C34 C35 C36 0.2(3) . . . . ?
Cl33 C34 C35 C36 179.50(15) . . . . ?
C27 C28 C29 C30 1.4(3) . . . . ?
C5 C2 C3 C4 -1.2(3) . . . . ?
Cl1 C2 C3 C4 178.77(17) . . . . ?
C34 C35 C36 C39 -0.3(3) . . . . ?
C28 C29 C30 C31 0.1(4) . . . . ?
C35 C34 C37 C38 -0.2(3) . . . . ?
Cl33 C34 C37 C38 -179.53(15) . . . . ?
C29 C30 C31 C32 -1.3(4) . . . . ?
C34 C37 C38 C39 0.3(3) . . . . ?
C28 C27 C32 C31 0.5(3) . . . . ?
C26 C27 C32 C31 -178.6(2) . . . . ?
C30 C31 C32 C27 1.0(4) . . . . ?
C35 C36 C39 C38 0.4(3) . . . . ?
C35 C36 C39 C40 -178.56(18) . . . . ?
C37 C38 C39 C36 -0.4(3) . . . . ?
C37 C38 C39 C40 178.53(19) . . . . ?
C36 C39 C40 N41 -86.4(2) . . . . ?
C38 C39 C40 N41 94.7(2) . . . . ?
N41 C42 C43 C44 -77.51(19) . . . . ?
C47 C42 C43 C44 161.23(16) . . . . ?
C46 C42 C43 C44 40.05(18) . . . . ?
C42 C43 C44 C45 -43.85(19) . . . . ?
C43 C44 C45 C46 30.1(2) . . . . ?
C2 C3 C4 C7 0.6(3) . . . . ?
C44 C45 C46 C42 -4.9(2) . . . . ?
N41 C42 C46 C45 101.20(17) . . . . ?
C47 C42 C46 C45 -140.73(16) . . . . ?
C43 C42 C46 C45 -21.42(19) . . . . ?
N41 C42 C47 N48 -119.85(19) . . . . ?
C43 C42 C47 N48 6.6(3) . . . . ?
C46 C42 C47 N48 121.1(2) . . . . ?
N41 C42 C47 N51 59.5(2) . . . . ?
C43 C42 C47 N51 -174.08(17) . . . . ?
C46 C42 C47 N51 -59.6(2) . . . . ?
N51 C52 C53 C54 -77.0(2) . . . . ?
C52 C53 C54 C55 -177.08(16) . . . . ?
C53 C54 C55 056 75.0(2) . . . . ?
C53 C54 C55 N57 -103.1(2) . . . . ?
C3 C2 C5 C6 0.8(3) . . . . ?
Cl1 C2 C5 C6 -179.13(17) . . . . ?
N57 C58 C59 C64 91.4(3) . . . . ?
N57 C58 C59 C60 -87.6(3) . . . . ?
C64 C59 C60 C61 0.4(3) . . . . ?
C58 C59 C60 C61 179.3(2) . . . . ?
C59 C60 C61 C62 -0.4(4) . . . . ?
C60 C61 C62 C63 -0.1(4) . . . . ?
C61 C62 C63 C64 0.7(3) . . . . ?
C60 C59 C64 C63 0.3(3) . . . . ?
C58 C59 C64 C63 -178.73(19) . . . . ?
C62 C63 C64 C59 -0.8(3) . . . . ?
C2 C5 C6 C7 0.2(3) . . . . ?
C3 C4 C7 C6 0.4(3) . . . . ?
C3 C4 C7 C8 179.07(19) . . . . ?
C5 C6 C7 C4 -0.8(3) . . . . ?
C5 C6 C7 C8 -179.4(2) . . . . ?
C4 C7 C8 N9 84.4(2) . . . . ?
C6 C7 C8 N9 -96.9(2) . . . . ?
N19 C15 N16 N17 -0.1(2) . . . . ?
C10 C15 N16 N17 179.16(17) . . . . ?
C15 N16 N17 N18 -0.4(2) . . . . ?
N16 N17 N18 N19 0.8(2) . . . . ?
N17 N18 N19 C15 -0.8(2) . . . . ?
N17 N18 N19 C20 -177.89(17) . . . . ?
N16 C15 N19 N18 0.6(2) . . . . ?
C10 C15 N19 N18 -178.70(17) . . . . ?
N16 C15 N19 C20 177.25(18) . . . . ?
C10 C15 N19 C20 -2.0(3) . . . . ?
C21 C20 N19 N18 -72.9(2) . . . . ?
C21 C20 N19 C15 110.8(2) . . . . ?
O24 C23 N25 C26 1.9(3) . . . . ?
C22 C23 N25 C26 -177.54(17) . . . . ?
C27 C26 N25 C23 -153.04(19) . . . . ?
C39 C40 N41 C42 -176.07(16) . . . . ?
C47 C42 N41 C40 73.0(2) . . . . ?
C43 C42 N41 C40 -50.4(2) . . . . ?
C46 C42 N41 C40 -164.67(16) . . . . ?
N51 C47 N48 N49 -0.1(2) . . . . ?
C42 C47 N48 N49 179.29(17) . . . . ?
C47 N48 N49 N50 0.5(2) . . . . ?
N48 N49 N50 N51 -0.6(2) . . . . ?
N48 C47 N51 N50 -0.3(2) . . . . ?
C42 C47 N51 N50 -179.68(17) . . . . ?
N48 C47 N51 C52 -177.37(18) . . . . ?
C42 C47 N51 C52 3.2(3) . . . . ?
N49 N50 N51 C47 0.5(2) . . . . ?
N49 N50 N51 C52 177.98(16) . . . . ?
C53 C52 N51 C47 -112.8(2) . . . . ?
C53 C52 N51 N50 70.4(2) . . . . ?
056 C55 N57 C58 -2.5(3) . . . . ?
C54 C55 N57 C58 175.54(19) . . . . ?
C59 C58 N57 C55 141.2(2) . . . . ?
C7 C8 N9 C10 174.11(17) . . . . ?
C15 C10 N9 C8 -77.7(2) . . . . ?
C11 C10 N9 C8 46.0(2) . . . . ?
C14 C10 N9 C8 159.14(17) . . . . ?
